data_4121069
loop_
_publ_author_name
'Xiao-Ping Zhou'
'Yuan Wu'
'Dan Li'

_publ_section_title
;
 Polyhedral Metal-Imidazolate Cages: Control of Self-Assembly and Cage to
 Cage Transformation
;
_journal_name_full 'Journal of the American Chemical Society'
_journal_page_first 16062
_journal_page_last 16065
_journal_paper_doi 10.1021/ja4092984
_journal_volume 135
_journal_year 2013
_chemical_formula_sum 'C2.8 H3.73 Br0.08 N1.4 Ni0.27 O0.06'
_chemical_formula_weight 80.02
_chemical_name_systematic
; 
 ? 
;
_space_group_IT_number 104
_symmetry_cell_setting tetragonal
_symmetry_space_group_name_Hall 'P 4 -2n'
_symmetry_space_group_name_H-M 'P 4 n c'
_atom_sites_solution_hydrogens geom
_atom_sites_solution_primary direct
_atom_sites_solution_secondary difmap
_audit_creation_method SHELXL-97
_cell_angle_alpha 90.00
_cell_angle_beta 90.00
_cell_angle_gamma 90.00
_cell_formula_units_Z 103
_cell_length_a 17.2136(4)
_cell_length_b 17.2136(4)
_cell_length_c 32.7939(19)
_cell_measurement_temperature 293(2)
_cell_volume 9717.1(6)
_computing_cell_refinement
;       
CrysAlisPro, Agilent Technologies,
Version 1.171.35.11 (release 25-02-2013 CrysAlis171 .NET)
(compiled Feb 25 10:27:04 2013)
;
_computing_data_collection
;       
CrysAlisPro, Agilent Technologies,
Version 1.171.35.11 (release 25-02-2013 CrysAlis171 .NET)
(compiled Feb 25 10:27:04 2013)
;
_computing_data_reduction
;       
CrysAlisPro, Agilent Technologies,
Version 1.171.35.11 (release 25-02-2013 CrysAlis171 .NET)
(compiled Feb 25 10:27:04 2013)
;
_computing_molecular_graphics Olex-2
_computing_publication_material Olex-2
_computing_structure_refinement 'SHELXL-97 (Sheldrick, 1997)'
_computing_structure_solution 'SHELXS-97 (Sheldrick, 1990)'
_diffrn_ambient_temperature 293(2)
_diffrn_detector_area_resol_mean 10.4098
_diffrn_measured_fraction_theta_full 0.957
_diffrn_measured_fraction_theta_max 0.957
_diffrn_measurement_device_type 'Xcalibur, Atlas, Gemini'
_diffrn_measurement_method '\w scans'
_diffrn_radiation_monochromator graphite
_diffrn_radiation_source 'fine-focus sealed tube'
_diffrn_radiation_type CuK\a
_diffrn_radiation_wavelength 1.54178
_diffrn_reflns_av_R_equivalents 0.0326
_diffrn_reflns_av_sigmaI/netI 0.0306
_diffrn_reflns_limit_h_max 18
_diffrn_reflns_limit_h_min -19
_diffrn_reflns_limit_k_max 16
_diffrn_reflns_limit_k_min -12
_diffrn_reflns_limit_l_max 35
_diffrn_reflns_limit_l_min -30
_diffrn_reflns_number 15373
_diffrn_reflns_theta_full 59.99
_diffrn_reflns_theta_max 59.99
_diffrn_reflns_theta_min 3.63
_exptl_absorpt_coefficient_mu 2.887
_exptl_absorpt_correction_T_max 0.589
_exptl_absorpt_correction_T_min 0.561
_exptl_absorpt_correction_type multi-scan
_exptl_absorpt_process_details
;
CrysAlisPro, Agilent Technologies,
Version 1.171.35.11 (release 25-02-2013 CrysAlis171 .NET)
(compiled Feb 25 10:27:04 2013)
empirical absorption correction using spherical harmonics,
 implemented in SCALE3 ABSPACK scaling algorithm.
;
_exptl_crystal_colour yellow
_exptl_crystal_density_diffrn 1.409
_exptl_crystal_description block-like
_exptl_crystal_F_000 4232
_exptl_crystal_size_max 0.2
_exptl_crystal_size_mid 0.2
_exptl_crystal_size_min 0.2
_platon_squeeze_details
;
;
_refine_diff_density_max 1.048
_refine_diff_density_min -1.959
_refine_diff_density_rms 0.121
_refine_ls_abs_structure_details 'Flack H D (1983), Acta Cryst. A39, 876-881'
_refine_ls_abs_structure_Flack -0.03(3)
_refine_ls_extinction_method none
_refine_ls_goodness_of_fit_ref 1.075
_refine_ls_hydrogen_treatment mixed
_refine_ls_matrix_type full
_refine_ls_number_parameters 550
_refine_ls_number_reflns 5889
_refine_ls_number_restraints 1
_refine_ls_restrained_S_all 1.074
_refine_ls_R_factor_all 0.0720
_refine_ls_R_factor_gt 0.0661
_refine_ls_shift/su_max 0.001
_refine_ls_shift/su_mean 0.000
_refine_ls_structure_factor_coef Fsqd
_refine_ls_weighting_details 'calc w=1/[\s^2^(Fo^2^)+(0.1555P)^2^+1.2899P] where P=(Fo^2^+2Fc^2^)/3'
_refine_ls_weighting_scheme calc
_refine_ls_wR_factor_gt 0.1864
_refine_ls_wR_factor_ref 0.1997
_reflns_number_gt 5287
_reflns_number_total 5889
_reflns_threshold_expression >2sigma(I)
_cod_data_source_file ja4092984_si_002_5.cif
_cod_data_source_block 4
_cod_original_formula_sum 'C2.80 H3.73 Br0.08 N1.40 Ni0.27 O0.06'
_cod_database_code 4121069

loop_
_symmetry_equiv_pos_as_xyz
'x, y, z'
'-x, -y, z'
'-y, x, z'
'y, -x, z'
'x+1/2, -y+1/2, z+1/2'
'-x+1/2, y+1/2, z+1/2'
'-y+1/2, -x+1/2, z+1/2'
'y+1/2, x+1/2, z+1/2'

loop_
_atom_site_label
_atom_site_type_symbol
_atom_site_fract_x
_atom_site_fract_y
_atom_site_fract_z
_atom_site_U_iso_or_equiv
_atom_site_adp_type
_atom_site_occupancy
_atom_site_symmetry_multiplicity
_atom_site_calc_flag
_atom_site_refinement_flags
Br1 Br 0.42841(13) 0.93689(14) 0.73238(10) 0.1555(9) Uani 1 1 d .
C1 C 0.2276(6) 0.8580(5) 0.8050(3) 0.077(3) Uani 1 1 d .
H1A H 0.2609 0.8898 0.7885 0.115 Uiso 1 1 calc R
H1B H 0.2211 0.8818 0.8313 0.115 Uiso 1 1 calc R
H1C H 0.1779 0.8529 0.7920 0.115 Uiso 1 1 calc R
C2 C 0.3262(5) 0.7670(4) 0.7914(3) 0.0543(18) Uani 1 1 d .
H2 H 0.3500 0.8025 0.7740 0.065 Uiso 1 1 calc R
C3 C 0.3597(4) 0.6926(4) 0.7986(2) 0.0488(16) Uani 1 1 d .
C4 C 0.4241(4) 0.6535(4) 0.7816(2) 0.0485(16) Uani 1 1 d .
C5 C 0.3693(4) 0.5824(4) 0.8290(2) 0.0461(16) Uani 1 1 d .
H5 H 0.3601 0.5416 0.8469 0.055 Uiso 1 1 calc R
C6 C 0.4770(5) 0.6790(6) 0.7487(3) 0.074(3) Uani 1 1 d .
H6A H 0.5266 0.6922 0.7601 0.111 Uiso 1 1 calc R
H6B H 0.4554 0.7237 0.7353 0.111 Uiso 1 1 calc R
H6C H 0.4833 0.6377 0.7293 0.111 Uiso 1 1 calc R
C7 C 0.1376(7) 0.6539(6) 0.7687(3) 0.083(3) Uani 1 1 d .
H7A H 0.1711 0.6262 0.7504 0.124 Uiso 1 1 calc R
H7B H 0.1447 0.7088 0.7651 0.124 Uiso 1 1 calc R
H7C H 0.0845 0.6406 0.7631 0.124 Uiso 1 1 calc R
C8 C 0.1313(5) 0.5677(5) 0.8236(2) 0.0550(18) Uani 1 1 d .
H8 H 0.1027 0.5342 0.8072 0.066 Uiso 1 1 calc R
C9 C 0.1493(4) 0.5483(4) 0.8654(2) 0.0455(15) Uani 1 1 d .
C10 C 0.1317(4) 0.4867(4) 0.8902(2) 0.0459(15) Uani 1 1 d .
C11 C 0.2088(4) 0.5671(4) 0.9212(2) 0.0414(15) Uani 1 1 d .
H11 H 0.2398 0.5894 0.9412 0.050 Uiso 1 1 calc R
C12 C 0.0519(5) 0.7620(7) 0.8642(4) 0.083(3) Uani 1 1 d .
H12A H 0.0282 0.8099 0.8726 0.125 Uiso 1 1 calc R
H12B H 0.0256 0.7192 0.8769 0.125 Uiso 1 1 calc R
H12C H 0.0484 0.7570 0.8351 0.125 Uiso 1 1 calc R
C13 C 0.1552(4) 0.8020(4) 0.9071(3) 0.0547(18) Uani 1 1 d .
H13 H 0.1198 0.8337 0.9207 0.066 Uiso 1 1 calc R
C14 C 0.2337(4) 0.7977(4) 0.9202(2) 0.0493(16) Uani 1 1 d .
C15 C 0.2766(4) 0.8329(4) 0.9503(2) 0.0493(16) Uani 1 1 d .
C16 C 0.3489(4) 0.7562(4) 0.9157(2) 0.0449(16) Uani 1 1 d .
H16 H 0.3925 0.7285 0.9072 0.054 Uiso 1 1 calc R
C17 C 0.2479(5) 0.8882(5) 0.9820(3) 0.070(2) Uani 1 1 d .
H17A H 0.2588 0.8677 1.0086 0.105 Uiso 1 1 calc R
H17B H 0.1929 0.8952 0.9789 0.105 Uiso 1 1 calc R
H17C H 0.2736 0.9373 0.9788 0.105 Uiso 1 1 calc R
C18 C 0.1477(4) 0.3880(5) 1.0621(3) 0.0554(18) Uani 1 1 d .
C19 C 0.0734(6) 0.4336(6) 1.0697(3) 0.070(3) Uani 1 1 d .
H19A H 0.0860 0.4871 1.0748 0.105 Uiso 1 1 calc R
H19B H 0.0470 0.4125 1.0929 0.105 Uiso 1 1 calc R
H19C H 0.0405 0.4302 1.0462 0.105 Uiso 1 1 calc R
C20 C 0.1846(4) 0.3386(4) 1.0880(2) 0.0501(17) Uani 1 1 d .
C21 C 0.1718(4) 0.3163(5) 1.1303(3) 0.058(2) Uani 1 1 d .
H21 H 0.1331 0.3391 1.1460 0.070 Uiso 1 1 calc R
C22 C 0.2050(7) 0.2377(8) 1.1863(3) 0.096(4) Uani 1 1 d .
H22A H 0.2543 0.2302 1.1993 0.145 Uiso 1 1 calc R
H22B H 0.1767 0.1896 1.1862 0.145 Uiso 1 1 calc R
H22C H 0.1758 0.2763 1.2009 0.145 Uiso 1 1 calc R
C23 C 0.2476(5) 0.3394(4) 1.0325(2) 0.0480(17) Uani 1 1 d .
H23 H 0.2853 0.3297 1.0129 0.058 Uiso 1 1 calc R
C24 C 0.1659(7) 0.1072(9) 1.0894(5) 0.108(4) Uani 1 1 d .
H24A H 0.1265 0.1419 1.0795 0.162 Uiso 1 1 calc R
H24B H 0.1640 0.1053 1.1186 0.162 Uiso 1 1 calc R
H24C H 0.1570 0.0561 1.0786 0.162 Uiso 1 1 calc R
C25 C 0.2751(5) 0.1047(5) 1.0458(3) 0.0587(19) Uani 1 1 d .
H25 H 0.2523 0.0642 1.0314 0.070 Uiso 1 1 calc R
C26 C 0.3497(4) 0.1353(4) 1.0340(2) 0.0448(15) Uani 1 1 d .
C27 C 0.4001(4) 0.1149(4) 1.0030(2) 0.0473(15) Uani 1 1 d .
C28 C 0.3925(5) 0.0540(5) 0.9719(3) 0.065(2) Uani 1 1 d .
H28A H 0.3607 0.0127 0.9823 0.098 Uiso 1 1 calc R
H28B H 0.4430 0.0340 0.9652 0.098 Uiso 1 1 calc R
H28C H 0.3689 0.0754 0.9479 0.098 Uiso 1 1 calc R
C29 C 0.4466(4) 0.2109(4) 1.0395(2) 0.0432(16) Uani 1 1 d .
H29 H 0.4799 0.2496 1.0488 0.052 Uiso 1 1 calc R
C30 C 0.3529(7) 0.0734(5) 1.1542(3) 0.077(3) Uani 1 1 d .
H30A H 0.3793 0.0440 1.1335 0.115 Uiso 1 1 calc R
H30B H 0.2983 0.0622 1.1532 0.115 Uiso 1 1 calc R
H30C H 0.3729 0.0595 1.1805 0.115 Uiso 1 1 calc R
C31 C 0.4169(5) 0.1923(4) 1.1669(2) 0.0531(18) Uani 1 1 d .
H31 H 0.4469 0.1669 1.1864 0.064 Uiso 1 1 calc R
C32 C 0.4287(4) 0.2753(4) 1.1585(2) 0.0523(17) Uani 1 1 d .
C33 C 0.4732(4) 0.3312(5) 1.1761(3) 0.0555(19) Uani 1 1 d .
C34 C 0.5268(6) 0.3243(6) 1.2107(3) 0.080(3) Uani 1 1 d .
H34A H 0.5781 0.3392 1.2022 0.120 Uiso 1 1 calc R
H34B H 0.5276 0.2714 1.2200 0.120 Uiso 1 1 calc R
H34C H 0.5099 0.3576 1.2324 0.120 Uiso 1 1 calc R
C35 C 0.4025(4) 0.3788(4) 1.1275(2) 0.0470(17) Uani 1 1 d .
H35 H 0.3816 0.4145 1.1092 0.056 Uiso 1 1 calc R
C36 C 0.0811(5) 0.4194(5) 0.8815(3) 0.0561(18) Uani 1 1 d .
H36A H 0.0533 0.4283 0.8566 0.084 Uiso 1 1 calc R
H36B H 0.0448 0.4127 0.9035 0.084 Uiso 1 1 calc R
H36C H 0.1123 0.3735 0.8789 0.084 Uiso 1 1 calc R
N1 N 0.2612(4) 0.7839(4) 0.8098(2) 0.0527(15) Uani 1 1 d .
N2 N 0.3261(3) 0.6471(3) 0.8276(2) 0.0459(13) Uani 1 1 d .
N3 N 0.4276(3) 0.5828(4) 0.80140(19) 0.0504(14) Uani 1 1 d .
N4 N 0.1562(4) 0.6331(4) 0.8099(2) 0.0528(16) Uani 1 1 d .
N5 N 0.1998(3) 0.5977(3) 0.8860(2) 0.0455(14) Uani 1 1 d .
N6 N 0.1697(3) 0.4999(3) 0.92714(17) 0.0402(12) Uani 1 1 d .
N7 N 0.1341(4) 0.7618(4) 0.8765(2) 0.0548(16) Uani 1 1 d .
N8 N 0.2829(3) 0.7492(3) 0.8990(2) 0.0436(13) Uani 1 1 d .
N9 N 0.3502(3) 0.8072(3) 0.94662(18) 0.0432(13) Uani 1 1 d .
N10 N 0.1870(3) 0.3870(3) 1.02629(19) 0.0462(13) Uani 1 1 d .
N11 N 0.2486(4) 0.3081(3) 1.0685(2) 0.0445(13) Uani 1 1 d .
N12 N 0.2170(4) 0.2634(4) 1.1449(2) 0.0589(18) Uani 1 1 d .
N13 N 0.2413(4) 0.1346(5) 1.0765(3) 0.0651(19) Uani 1 1 d .
N14 N 0.3789(4) 0.1958(3) 1.0562(2) 0.0515(15) Uani 1 1 d .
N15 N 0.4630(3) 0.1643(3) 1.00712(19) 0.0439(12) Uani 1 1 d .
N16 N 0.3652(4) 0.1556(3) 1.1472(2) 0.0514(15) Uani 1 1 d .
N17 N 0.3825(4) 0.3075(3) 1.1285(2) 0.0479(14) Uani 1 1 d .
N18 N 0.4578(4) 0.3982(3) 1.1562(2) 0.0515(14) Uani 1 1 d .
Ni1 Ni 0.22688(6) 0.69421(6) 0.85134(4) 0.0437(3) Uani 1 1 d .
Ni2 Ni 0.17428(6) 0.44337(5) 0.97682(4) 0.0434(3) Uani 1 1 d .
Ni3 Ni 0.30691(7) 0.22778(7) 1.10347(4) 0.0469(4) Uani 1 1 d .
Ni4 Ni 0.5000 0.5000 1.15901(9) 0.0522(6) Uani 1 4 d S
Ni5 Ni 0.5000 0.5000 0.79823(8) 0.0469(6) Uani 1 4 d S
O1 O 1.0000 0.0000 0.9036(9) 0.152(9) Uani 1 4 d S
O2 O 0.0000 0.0000 0.0536(5) 0.079(4) Uani 1 4 d S
O3 O 0.0000 0.0000 0.1578(8) 0.144(8) Uani 1 4 d S

loop_
_atom_site_aniso_label
_atom_site_aniso_U_11
_atom_site_aniso_U_22
_atom_site_aniso_U_33
_atom_site_aniso_U_23
_atom_site_aniso_U_13
_atom_site_aniso_U_12
Br1 0.1380(14) 0.1537(16) 0.175(2) 0.0566(16) 0.0067(13) 0.0179(11)
C1 0.107(7) 0.057(5) 0.066(7) 0.022(4) 0.001(5) 0.018(4)
C2 0.060(4) 0.063(4) 0.040(5) 0.010(3) -0.004(3) -0.006(3)
C3 0.057(4) 0.048(4) 0.042(5) 0.001(3) -0.006(3) -0.001(3)
C4 0.060(4) 0.055(4) 0.030(5) 0.000(3) 0.003(3) -0.004(3)
C5 0.050(4) 0.048(4) 0.040(5) -0.001(3) -0.005(3) 0.000(3)
C6 0.072(6) 0.085(6) 0.064(7) 0.021(5) 0.012(5) 0.004(4)
C7 0.106(7) 0.097(7) 0.045(7) 0.017(5) -0.028(5) -0.033(6)
C8 0.068(5) 0.067(5) 0.031(5) 0.001(3) -0.015(3) -0.013(3)
C9 0.049(3) 0.057(4) 0.030(4) -0.002(3) -0.003(3) 0.006(3)
C10 0.047(3) 0.051(3) 0.040(5) -0.002(3) 0.004(3) -0.001(3)
C11 0.049(3) 0.046(3) 0.029(4) -0.005(3) -0.009(3) -0.002(3)
C12 0.053(5) 0.108(7) 0.089(9) -0.005(6) -0.011(4) 0.009(4)
C13 0.046(4) 0.059(4) 0.060(6) -0.003(4) 0.003(3) 0.001(3)
C14 0.055(4) 0.063(4) 0.030(4) -0.004(3) -0.006(3) 0.004(3)
C15 0.054(4) 0.053(4) 0.041(5) 0.003(3) -0.005(3) 0.003(3)
C16 0.046(4) 0.062(4) 0.027(4) -0.006(3) 0.002(3) 0.002(3)
C17 0.064(4) 0.085(5) 0.060(6) -0.023(5) 0.008(4) 0.006(4)
C18 0.055(4) 0.072(5) 0.039(5) 0.011(3) 0.010(3) -0.001(3)
C19 0.070(5) 0.089(6) 0.051(6) 0.016(4) 0.022(4) 0.030(4)
C20 0.055(4) 0.062(4) 0.033(5) 0.003(3) 0.002(3) 0.009(3)
C21 0.057(4) 0.078(5) 0.040(5) 0.016(4) 0.026(3) 0.021(4)
C22 0.092(7) 0.153(10) 0.044(7) 0.036(6) 0.022(5) 0.037(7)
C23 0.062(4) 0.053(4) 0.029(5) 0.008(3) 0.012(3) 0.006(3)
C24 0.076(7) 0.145(11) 0.104(11) 0.003(8) 0.042(7) -0.025(7)
C25 0.062(4) 0.069(5) 0.045(5) -0.003(4) 0.011(3) -0.018(4)
C26 0.055(4) 0.047(3) 0.033(4) -0.003(3) -0.003(3) -0.001(3)
C27 0.049(4) 0.055(4) 0.038(4) 0.000(3) 0.001(3) -0.009(3)
C28 0.074(4) 0.069(4) 0.053(6) -0.011(4) 0.004(4) -0.015(3)
C29 0.040(3) 0.057(4) 0.032(4) 0.000(3) 0.004(3) -0.007(3)
C30 0.114(7) 0.070(5) 0.047(6) 0.011(4) -0.007(5) 0.008(5)
C31 0.072(4) 0.059(4) 0.029(5) 0.014(3) -0.006(3) 0.007(3)
C32 0.053(4) 0.069(4) 0.035(4) 0.013(3) -0.001(3) 0.014(3)
C33 0.050(4) 0.073(5) 0.043(5) 0.014(4) 0.000(3) 0.002(3)
C34 0.097(7) 0.088(6) 0.055(7) 0.017(5) -0.023(5) -0.019(5)
C35 0.055(4) 0.054(4) 0.032(4) 0.006(3) 0.002(3) 0.005(3)
C36 0.067(4) 0.063(4) 0.038(5) -0.003(3) -0.002(3) -0.007(3)
N1 0.069(4) 0.054(3) 0.035(4) 0.007(3) -0.009(3) 0.005(3)
N2 0.051(3) 0.052(3) 0.035(4) 0.001(3) -0.003(2) -0.007(2)
N3 0.051(3) 0.058(3) 0.042(4) 0.004(3) 0.000(3) 0.001(2)
N4 0.061(4) 0.071(4) 0.026(4) 0.017(3) -0.013(3) -0.007(3)
N5 0.047(3) 0.053(3) 0.037(4) 0.001(3) -0.008(2) -0.002(2)
N6 0.053(3) 0.045(3) 0.022(3) -0.004(2) -0.002(2) 0.003(2)
N7 0.047(3) 0.071(4) 0.047(5) 0.006(3) -0.012(3) 0.000(3)
N8 0.042(3) 0.055(3) 0.034(4) 0.000(3) -0.001(2) 0.004(2)
N9 0.039(3) 0.059(3) 0.031(4) -0.003(2) 0.008(2) -0.004(2)
N10 0.056(3) 0.052(3) 0.030(4) 0.001(2) 0.006(2) 0.006(2)
N11 0.052(3) 0.059(3) 0.022(4) 0.001(2) 0.003(2) 0.008(2)
N12 0.065(4) 0.079(5) 0.033(5) 0.014(3) 0.014(3) 0.003(3)
N13 0.064(4) 0.072(4) 0.060(5) 0.002(4) 0.016(4) -0.011(3)
N14 0.063(4) 0.053(3) 0.038(4) 0.005(3) 0.008(3) -0.001(3)
N15 0.051(3) 0.051(3) 0.029(4) -0.004(2) 0.003(2) -0.005(2)
N16 0.065(4) 0.049(3) 0.040(4) 0.010(3) -0.002(3) 0.004(3)
N17 0.062(3) 0.051(3) 0.031(4) 0.007(2) 0.004(3) -0.002(3)
N18 0.061(3) 0.056(3) 0.037(4) 0.009(3) -0.005(3) -0.002(3)
Ni1 0.0488(6) 0.0494(6) 0.0329(8) 0.0058(5) -0.0062(5) -0.0004(4)
Ni2 0.0587(6) 0.0464(5) 0.0252(6) 0.0002(5) 0.0021(6) 0.0038(4)
Ni3 0.0542(7) 0.0553(7) 0.0313(8) 0.0080(5) 0.0067(5) 0.0023(5)
Ni4 0.0552(8) 0.0552(8) 0.0463(17) 0.000 0.000 0.000
Ni5 0.0502(8) 0.0502(8) 0.0403(16) 0.000 0.000 0.000
O1 0.161(13) 0.161(13) 0.13(2) 0.000 0.000 0.000
O2 0.081(5) 0.081(5) 0.076(11) 0.000 0.000 0.000
O3 0.150(11) 0.150(11) 0.13(2) 0.000 0.000 0.000

loop_
_atom_type_symbol
_atom_type_description
_atom_type_scat_dispersion_real
_atom_type_scat_dispersion_imag
_atom_type_scat_source
C C 0.0181 0.0091 'International Tables Vol C Tables 4.2.6.8 and 6.1.1.4'
H H 0.0000 0.0000 'International Tables Vol C Tables 4.2.6.8 and 6.1.1.4'
N N 0.0311 0.0180 'International Tables Vol C Tables 4.2.6.8 and 6.1.1.4'
Ni Ni -3.0029 0.5091 'International Tables Vol C Tables 4.2.6.8 and 6.1.1.4'
Br Br -0.6763 1.2805 'International Tables Vol C Tables 4.2.6.8 and 6.1.1.4'
O O 0.0492 0.0322 'International Tables Vol C Tables 4.2.6.8 and 6.1.1.4'

loop_
_geom_angle_atom_site_label_1
_geom_angle_atom_site_label_2
_geom_angle_atom_site_label_3
_geom_angle
_geom_angle_site_symmetry_1
_geom_angle_site_symmetry_3
N1 C1 H1A 109.5 . .
N1 C1 H1B 109.5 . .
H1A C1 H1B 109.5 . .
N1 C1 H1C 109.5 . .
H1A C1 H1C 109.5 . .
H1B C1 H1C 109.5 . .
N1 C2 C3 118.1(7) . .
N1 C2 H2 121.0 . .
C3 C2 H2 121.0 . .
N2 C3 C4 109.6(6) . .
N2 C3 C2 117.5(7) . .
C4 C3 C2 132.8(7) . .
N3 C4 C3 105.5(6) . .
N3 C4 C6 125.4(7) . .
C3 C4 C6 129.1(7) . .
N2 C5 N3 112.6(7) . .
N2 C5 H5 123.7 . .
N3 C5 H5 123.7 . .
C4 C6 H6A 109.5 . .
C4 C6 H6B 109.5 . .
H6A C6 H6B 109.5 . .
C4 C6 H6C 109.5 . .
H6A C6 H6C 109.5 . .
H6B C6 H6C 109.5 . .
N4 C7 H7A 109.5 . .
N4 C7 H7B 109.5 . .
H7A C7 H7B 109.5 . .
N4 C7 H7C 109.5 . .
H7A C7 H7C 109.5 . .
H7B C7 H7C 109.5 . .
N4 C8 C9 117.6(7) . .
N4 C8 H8 121.2 . .
C9 C8 H8 121.2 . .
C10 C9 N5 108.9(6) . .
C10 C9 C8 134.0(7) . .
N5 C9 C8 116.9(7) . .
C9 C10 N6 106.5(6) . .
C9 C10 C36 128.6(7) . .
N6 C10 C36 124.8(6) . .
N5 C11 N6 115.0(6) . .
N5 C11 H11 122.5 . .
N6 C11 H11 122.5 . .
N7 C12 H12A 109.5 . .
N7 C12 H12B 109.5 . .
H12A C12 H12B 109.5 . .
N7 C12 H12C 109.5 . .
H12A C12 H12C 109.5 . .
H12B C12 H12C 109.5 . .
N7 C13 C14 118.8(7) . .
N7 C13 H13 120.6 . .
C14 C13 H13 120.6 . .
C15 C14 N8 107.4(6) . .
C15 C14 C13 134.9(7) . .
N8 C14 C13 117.6(7) . .
N9 C15 C14 107.2(7) . .
N9 C15 C17 125.7(7) . .
C14 C15 C17 127.1(7) . .
N8 C16 N9 113.8(6) . .
N8 C16 H16 123.1 . .
N9 C16 H16 123.1 . .
C15 C17 H17A 109.5 . .
C15 C17 H17B 109.5 . .
H17A C17 H17B 109.5 . .
C15 C17 H17C 109.5 . .
H17A C17 H17C 109.5 . .
H17B C17 H17C 109.5 . .
N10 C18 C20 107.4(7) . .
N10 C18 C19 124.6(7) . .
C20 C18 C19 127.9(8) . .
C18 C19 H19A 109.5 . .
C18 C19 H19B 109.5 . .
H19A C19 H19B 109.5 . .
C18 C19 H19C 109.5 . .
H19A C19 H19C 109.5 . .
H19B C19 H19C 109.5 . .
C18 C20 N11 108.9(7) . .
C18 C20 C21 133.6(7) . .
N11 C20 C21 117.5(6) . .
N12 C21 C20 116.6(7) . .
N12 C21 H21 121.7 . .
C20 C21 H21 121.7 . .
N12 C22 H22A 109.5 . .
N12 C22 H22B 109.5 . .
H22A C22 H22B 109.5 . .
N12 C22 H22C 109.5 . .
H22A C22 H22C 109.5 . .
H22B C22 H22C 109.5 . .
N11 C23 N10 113.7(6) . .
N11 C23 H23 123.1 . .
N10 C23 H23 123.1 . .
N13 C24 H24A 109.5 . .
N13 C24 H24B 109.5 . .
H24A C24 H24B 109.5 . .
N13 C24 H24C 109.5 . .
H24A C24 H24C 109.5 . .
H24B C24 H24C 109.5 . .
N13 C25 C26 118.3(7) . .
N13 C25 H25 120.9 . .
C26 C25 H25 120.9 . .
N14 C26 C27 110.8(6) . .
N14 C26 C25 117.5(7) . .
C27 C26 C25 131.7(7) . .
C26 C27 N15 105.3(6) . .
C26 C27 C28 129.5(6) . .
N15 C27 C28 125.2(7) . .
C27 C28 H28A 109.5 . .
C27 C28 H28B 109.5 . .
H28A C28 H28B 109.5 . .
C27 C28 H28C 109.5 . .
H28A C28 H28C 109.5 . .
H28B C28 H28C 109.5 . .
N14 C29 N15 113.2(6) . .
N14 C29 H29 123.4 . .
N15 C29 H29 123.4 . .
N16 C30 H30A 109.5 . .
N16 C30 H30B 109.5 . .
H30A C30 H30B 109.5 . .
N16 C30 H30C 109.5 . .
H30A C30 H30C 109.5 . .
H30B C30 H30C 109.5 . .
N16 C31 C32 119.1(7) . .
N16 C31 H31 120.5 . .
C32 C31 H31 120.5 . .
C33 C32 N17 110.0(7) . .
C33 C32 C31 133.5(7) . .
N17 C32 C31 116.4(7) . .
N18 C33 C32 106.8(7) . .
N18 C33 C34 124.5(8) . .
C32 C33 C34 128.6(7) . .
C33 C34 H34A 109.5 . .
C33 C34 H34B 109.5 . .
H34A C34 H34B 109.5 . .
C33 C34 H34C 109.5 . .
H34A C34 H34C 109.5 . .
H34B C34 H34C 109.5 . .
N17 C35 N18 113.7(6) . .
N17 C35 H35 123.1 . .
N18 C35 H35 123.1 . .
C10 C36 H36A 109.5 . .
C10 C36 H36B 109.5 . .
H36A C36 H36B 109.5 . .
C10 C36 H36C 109.5 . .
H36A C36 H36C 109.5 . .
H36B C36 H36C 109.5 . .
C2 N1 C1 120.2(8) . .
C2 N1 Ni1 111.7(5) . .
C1 N1 Ni1 127.6(6) . .
C5 N2 C3 105.5(6) . .
C5 N2 Ni1 141.3(5) . .
C3 N2 Ni1 113.1(5) . .
C5 N3 C4 106.7(6) . .
C5 N3 Ni5 121.4(5) . .
C4 N3 Ni5 131.7(5) . .
C8 N4 C7 118.3(7) . .
C8 N4 Ni1 113.8(5) . .
C7 N4 Ni1 127.8(6) . .
C11 N5 C9 105.2(6) . .
C11 N5 Ni1 143.2(5) . .
C9 N5 Ni1 111.5(5) . .
C11 N6 C10 104.3(5) . .
C11 N6 Ni2 122.8(5) . .
C10 N6 Ni2 132.9(4) . .
C13 N7 C12 119.3(8) . .
C13 N7 Ni1 112.8(5) . .
C12 N7 Ni1 127.8(6) . .
C16 N8 C14 106.0(6) . .
C16 N8 Ni1 142.1(5) . .
C14 N8 Ni1 111.9(4) . .
C16 N9 C15 105.5(6) . .
C16 N9 Ni2 121.0(5) . 4_565
C15 N9 Ni2 133.4(5) . 4_565
C23 N10 C18 105.3(6) . .
C23 N10 Ni2 122.0(5) . .
C18 N10 Ni2 132.4(5) . .
C23 N11 C20 104.6(6) . .
C23 N11 Ni3 142.4(5) . .
C20 N11 Ni3 112.8(5) . .
C21 N12 C22 118.6(8) . .
C21 N12 Ni3 113.7(5) . .
C22 N12 Ni3 127.6(7) . .
C25 N13 C24 120.8(10) . .
C25 N13 Ni3 112.7(6) . .
C24 N13 Ni3 126.5(8) . .
C29 N14 C26 104.7(6) . .
C29 N14 Ni3 142.7(6) . .
C26 N14 Ni3 112.6(5) . .
C29 N15 C27 106.1(6) . .
C29 N15 Ni2 122.1(4) . 3_655
C27 N15 Ni2 131.9(5) . 3_655
C31 N16 C30 120.5(7) . .
C31 N16 Ni3 112.4(5) . .
C30 N16 Ni3 127.0(6) . .
C35 N17 C32 104.4(7) . .
C35 N17 Ni3 143.2(5) . .
C32 N17 Ni3 112.3(5) . .
C33 N18 C35 105.0(6) . .
C33 N18 Ni4 133.5(6) . .
C35 N18 Ni4 121.4(5) . .
N2 Ni1 N8 94.5(2) . .
N2 Ni1 N5 94.5(2) . .
N8 Ni1 N5 93.3(2) . .
N2 Ni1 N4 92.2(3) . .
N8 Ni1 N4 170.7(3) . .
N5 Ni1 N4 79.8(2) . .
N2 Ni1 N1 79.2(3) . .
N8 Ni1 N1 91.2(3) . .
N5 Ni1 N1 172.6(3) . .
N4 Ni1 N1 96.3(3) . .
N2 Ni1 N7 170.1(2) . .
N8 Ni1 N7 78.9(2) . .
N5 Ni1 N7 93.2(3) . .
N4 Ni1 N7 95.1(3) . .
N1 Ni1 N7 93.4(3) . .
N6 Ni2 N15 90.6(3) . 4_565
N6 Ni2 N10 175.7(2) . .
N15 Ni2 N10 89.8(3) 4_565 .
N6 Ni2 N9 89.6(2) . 3_655
N15 Ni2 N9 175.6(3) 4_565 3_655
N10 Ni2 N9 89.7(3) . 3_655
N11 Ni3 N14 93.1(3) . .
N11 Ni3 N17 94.7(2) . .
N14 Ni3 N17 95.6(3) . .
N11 Ni3 N16 171.6(3) . .
N14 Ni3 N16 93.8(3) . .
N17 Ni3 N16 79.9(2) . .
N11 Ni3 N12 79.0(2) . .
N14 Ni3 N12 170.2(3) . .
N17 Ni3 N12 90.8(3) . .
N16 Ni3 N12 94.6(3) . .
N11 Ni3 N13 90.9(3) . .
N14 Ni3 N13 78.9(3) . .
N17 Ni3 N13 172.3(3) . .
N16 Ni3 N13 95.1(3) . .
N12 Ni3 N13 95.4(3) . .
N18 Ni4 N18 174.4(4) 2_665 .
N18 Ni4 N18 89.86(2) 2_665 3_655
N18 Ni4 N18 89.86(2) . 3_655
N18 Ni4 N18 89.86(2) 2_665 4_565
N18 Ni4 N18 89.86(2) . 4_565
N18 Ni4 N18 174.4(4) 3_655 4_565
N3 Ni5 N3 173.7(4) 4_565 3_655
N3 Ni5 N3 89.83(2) 4_565 .
N3 Ni5 N3 89.83(2) 3_655 .
N3 Ni5 N3 89.83(2) 4_565 2_665
N3 Ni5 N3 89.83(2) 3_655 2_665
N3 Ni5 N3 173.7(4) . 2_665

loop_
_geom_bond_atom_site_label_1
_geom_bond_atom_site_label_2
_geom_bond_distance
_geom_bond_site_symmetry_2
C1 N1 1.409(11) .
C1 H1A 0.9600 .
C1 H1B 0.9600 .
C1 H1C 0.9600 .
C2 N1 1.305(12) .
C2 C3 1.424(11) .
C2 H2 0.9300 .
C3 N2 1.360(10) .
C3 C4 1.413(11) .
C4 N3 1.381(10) .
C4 C6 1.478(12) .
C5 N2 1.340(10) .
C5 N3 1.351(10) .
C5 H5 0.9300 .
C6 H6A 0.9600 .
C6 H6B 0.9600 .
C6 H6C 0.9600 .
C7 N4 1.433(12) .
C7 H7A 0.9600 .
C7 H7B 0.9600 .
C7 H7C 0.9600 .
C8 N4 1.286(11) .
C8 C9 1.445(11) .
C8 H8 0.9300 .
C9 C10 1.369(11) .
C9 N5 1.390(10) .
C10 N6 1.396(9) .
C10 C36 1.477(11) .
C11 N5 1.279(10) .
C11 N6 1.351(9) .
C11 H11 0.9300 .
C12 N7 1.471(11) .
C12 H12A 0.9600 .
C12 H12B 0.9600 .
C12 H12C 0.9600 .
C13 N7 1.271(11) .
C13 C14 1.420(11) .
C13 H13 0.9300 .
C14 C15 1.374(11) .
C14 N8 1.379(10) .
C15 N9 1.347(9) .
C15 C17 1.493(11) .
C16 N8 1.266(10) .
C16 N9 1.343(10) .
C16 H16 0.9300 .
C17 H17A 0.9600 .
C17 H17B 0.9600 .
C17 H17C 0.9600 .
C18 N10 1.355(10) .
C18 C20 1.359(11) .
C18 C19 1.521(11) .
C19 H19A 0.9600 .
C19 H19B 0.9600 .
C19 H19C 0.9600 .
C20 N11 1.377(10) .
C20 C21 1.458(11) .
C21 N12 1.289(11) .
C21 H21 0.9300 .
C22 N12 1.443(13) .
C22 H22A 0.9600 .
C22 H22B 0.9600 .
C22 H22C 0.9600 .
C23 N11 1.298(11) .
C23 N10 1.342(10) .
C23 H23 0.9300 .
C24 N13 1.444(13) .
C24 H24A 0.9600 .
C24 H24B 0.9600 .
C24 H24C 0.9600 .
C25 N13 1.271(11) .
C25 C26 1.440(11) .
C25 H25 0.9300 .
C26 N14 1.368(10) .
C26 C27 1.383(11) .
C27 N15 1.384(9) .
C27 C28 1.468(11) .
C28 H28A 0.9600 .
C28 H28B 0.9600 .
C28 H28C 0.9600 .
C29 N14 1.315(10) .
C29 N15 1.359(10) .
C29 H29 0.9300 .
C30 N16 1.450(11) .
C30 H30A 0.9600 .
C30 H30B 0.9600 .
C30 H30C 0.9600 .
C31 N16 1.267(11) .
C31 C32 1.469(11) .
C31 H31 0.9300 .
C32 C33 1.359(12) .
C32 N17 1.382(10) .
C33 N18 1.351(10) .
C33 C34 1.466(12) .
C34 H34A 0.9600 .
C34 H34B 0.9600 .
C34 H34C 0.9600 .
C35 N17 1.275(10) .
C35 N18 1.379(10) .
C35 H35 0.9300 .
C36 H36A 0.9600 .
C36 H36B 0.9600 .
C36 H36C 0.9600 .
N1 Ni1 2.142(7) .
N2 Ni1 2.045(6) .
N3 Ni5 1.897(6) .
N4 Ni1 2.106(7) .
N5 Ni1 2.066(6) .
N6 Ni2 1.900(6) .
N7 Ni1 2.142(7) .
N8 Ni1 2.065(6) .
N9 Ni2 1.912(6) 4_565
N10 Ni2 1.903(6) .
N11 Ni3 2.057(6) .
N12 Ni3 2.148(7) .
N13 Ni3 2.152(8) .
N14 Ni3 2.059(7) .
N15 Ni2 1.901(6) 3_655
N16 Ni3 2.146(7) .
N17 Ni3 2.062(7) .
N18 Ni4 1.899(6) .
Ni2 N15 1.901(6) 4_565
Ni2 N9 1.912(6) 3_655
Ni4 N18 1.899(6) 2_665
Ni4 N18 1.899(6) 3_655
Ni4 N18 1.899(6) 4_565
Ni5 N3 1.897(6) 4_565
Ni5 N3 1.897(6) 3_655
Ni5 N3 1.897(6) 2_665

loop_
_geom_torsion_atom_site_label_1
_geom_torsion_atom_site_label_2
_geom_torsion_atom_site_label_3
_geom_torsion_atom_site_label_4
_geom_torsion
_geom_torsion_site_symmetry_4
N1 C2 C3 N2 -6.8(11) .
N1 C2 C3 C4 173.7(8) .
N2 C3 C4 N3 0.1(8) .
C2 C3 C4 N3 179.6(8) .
N2 C3 C4 C6 178.5(8) .
C2 C3 C4 C6 -2.0(15) .
N4 C8 C9 C10 178.2(8) .
N4 C8 C9 N5 -7.3(11) .
N5 C9 C10 N6 2.2(7) .
C8 C9 C10 N6 177.0(8) .
N5 C9 C10 C36 -179.5(7) .
C8 C9 C10 C36 -4.7(13) .
N7 C13 C14 C15 178.1(9) .
N7 C13 C14 N8 -0.5(12) .
N8 C14 C15 N9 1.2(9) .
C13 C14 C15 N9 -177.5(9) .
N8 C14 C15 C17 -177.7(8) .
C13 C14 C15 C17 3.6(15) .
N10 C18 C20 N11 1.6(9) .
C19 C18 C20 N11 178.3(9) .
N10 C18 C20 C21 178.4(9) .
C19 C18 C20 C21 -4.9(17) .
C18 C20 C21 N12 176.4(9) .
N11 C20 C21 N12 -7.0(12) .
N13 C25 C26 N14 -1.2(12) .
N13 C25 C26 C27 179.2(8) .
N14 C26 C27 N15 1.1(8) .
C25 C26 C27 N15 -179.3(8) .
N14 C26 C27 C28 -179.8(8) .
C25 C26 C27 C28 -0.1(14) .
N16 C31 C32 C33 173.7(9) .
N16 C31 C32 N17 -1.4(11) .
N17 C32 C33 N18 -2.4(9) .
C31 C32 C33 N18 -177.7(8) .
N17 C32 C33 C34 175.9(9) .
C31 C32 C33 C34 0.7(15) .
C3 C2 N1 C1 177.3(8) .
C3 C2 N1 Ni1 4.8(10) .
N3 C5 N2 C3 -2.0(8) .
N3 C5 N2 Ni1 172.9(6) .
C4 C3 N2 C5 1.1(8) .
C2 C3 N2 C5 -178.5(7) .
C4 C3 N2 Ni1 -175.4(5) .
C2 C3 N2 Ni1 5.0(8) .
N2 C5 N3 C4 2.1(8) .
N2 C5 N3 Ni5 177.5(5) .
C3 C4 N3 C5 -1.3(8) .
C6 C4 N3 C5 -179.8(8) .
C3 C4 N3 Ni5 -176.1(5) .
C6 C4 N3 Ni5 5.5(12) .
C9 C8 N4 C7 -178.9(8) .
C9 C8 N4 Ni1 4.7(10) .
N6 C11 N5 C9 0.7(8) .
N6 C11 N5 Ni1 175.3(6) .
C10 C9 N5 C11 -1.8(8) .
C8 C9 N5 C11 -177.6(6) .
C10 C9 N5 Ni1 -178.3(4) .
C8 C9 N5 Ni1 5.9(8) .
N5 C11 N6 C10 0.6(8) .
N5 C11 N6 Ni2 179.7(5) .
C9 C10 N6 C11 -1.7(7) .
C36 C10 N6 C11 179.9(7) .
C9 C10 N6 Ni2 179.4(5) .
C36 C10 N6 Ni2 1.0(10) .
C14 C13 N7 C12 176.3(8) .
C14 C13 N7 Ni1 0.2(10) .
N9 C16 N8 C14 -1.2(9) .
N9 C16 N8 Ni1 176.3(6) .
C15 C14 N8 C16 0.0(9) .
C13 C14 N8 C16 179.0(7) .
C15 C14 N8 Ni1 -178.4(5) .
C13 C14 N8 Ni1 0.6(9) .
N8 C16 N9 C15 2.0(9) .
N8 C16 N9 Ni2 179.0(5) 4_565
C14 C15 N9 C16 -1.9(8) .
C17 C15 N9 C16 177.1(8) .
C14 C15 N9 Ni2 -178.3(5) 4_565
C17 C15 N9 Ni2 0.6(12) 4_565
N11 C23 N10 C18 2.3(9) .
N11 C23 N10 Ni2 177.4(5) .
C20 C18 N10 C23 -2.3(9) .
C19 C18 N10 C23 -179.2(9) .
C20 C18 N10 Ni2 -176.7(6) .
C19 C18 N10 Ni2 6.5(13) .
N10 C23 N11 C20 -1.3(9) .
N10 C23 N11 Ni3 174.0(6) .
C18 C20 N11 C23 -0.2(9) .
C21 C20 N11 C23 -177.6(7) .
C18 C20 N11 Ni3 -177.1(5) .
C21 C20 N11 Ni3 5.5(9) .
C20 C21 N12 C22 -178.2(10) .
C20 C21 N12 Ni3 4.7(11) .
C26 C25 N13 C24 179.0(10) .
C26 C25 N13 Ni3 0.6(11) .
N15 C29 N14 C26 0.8(8) .
N15 C29 N14 Ni3 177.8(6) .
C27 C26 N14 C29 -1.2(8) .
C25 C26 N14 C29 179.1(7) .
C27 C26 N14 Ni3 -179.2(5) .
C25 C26 N14 Ni3 1.1(8) .
N14 C29 N15 C27 -0.2(9) .
N14 C29 N15 Ni2 179.3(5) 3_655
C26 C27 N15 C29 -0.5(8) .
C28 C27 N15 C29 -179.7(7) .
C26 C27 N15 Ni2 -180.0(5) 3_655
C28 C27 N15 Ni2 0.9(11) 3_655
C32 C31 N16 C30 179.1(8) .
C32 C31 N16 Ni3 1.3(10) .
N18 C35 N17 C32 -2.1(8) .
N18 C35 N17 Ni3 175.2(6) .
C33 C32 N17 C35 2.8(9) .
C31 C32 N17 C35 178.9(7) .
C33 C32 N17 Ni3 -175.5(5) .
C31 C32 N17 Ni3 0.6(8) .
C32 C33 N18 C35 1.1(8) .
C34 C33 N18 C35 -177.3(8) .
C32 C33 N18 Ni4 -174.7(6) .
C34 C33 N18 Ni4 6.8(13) .
N17 C35 N18 C33 0.7(9) .
N17 C35 N18 Ni4 177.2(5) .
C5 N2 Ni1 N8 93.2(8) .
C3 N2 Ni1 N8 -92.2(5) .
C5 N2 Ni1 N5 -0.5(8) .
C3 N2 Ni1 N5 174.1(5) .
C5 N2 Ni1 N4 -80.5(8) .
C3 N2 Ni1 N4 94.1(5) .
C5 N2 Ni1 N1 -176.5(8) .
C3 N2 Ni1 N1 -1.8(5) .
C5 N2 Ni1 N7 141.3(14) .
C3 N2 Ni1 N7 -44.1(18) .
C16 N8 Ni1 N2 -5.3(9) .
C14 N8 Ni1 N2 172.1(5) .
C16 N8 Ni1 N5 89.5(9) .
C14 N8 Ni1 N5 -93.0(5) .
C16 N8 Ni1 N4 131.7(15) .
C14 N8 Ni1 N4 -50.9(18) .
C16 N8 Ni1 N1 -84.6(9) .
C14 N8 Ni1 N1 92.8(5) .
C16 N8 Ni1 N7 -177.8(10) .
C14 N8 Ni1 N7 -0.4(5) .
C11 N5 Ni1 N2 91.5(8) .
C9 N5 Ni1 N2 -94.1(5) .
C11 N5 Ni1 N8 -3.3(8) .
C9 N5 Ni1 N8 171.1(5) .
C11 N5 Ni1 N4 -177.0(9) .
C9 N5 Ni1 N4 -2.6(5) .
C11 N5 Ni1 N1 124.4(19) .
C9 N5 Ni1 N1 -61(2) .
C11 N5 Ni1 N7 -82.4(8) .
C9 N5 Ni1 N7 92.0(5) .
C8 N4 Ni1 N2 93.1(7) .
C7 N4 Ni1 N2 -82.9(9) .
C8 N4 Ni1 N8 -44.0(19) .
C7 N4 Ni1 N8 140.0(15) .
C8 N4 Ni1 N5 -1.2(6) .
C7 N4 Ni1 N5 -177.1(9) .
C8 N4 Ni1 N1 172.5(6) .
C7 N4 Ni1 N1 -3.5(9) .
C8 N4 Ni1 N7 -93.5(6) .
C7 N4 Ni1 N7 90.5(9) .
C2 N1 Ni1 N2 -1.7(6) .
C1 N1 Ni1 N2 -173.4(8) .
C2 N1 Ni1 N8 92.7(6) .
C1 N1 Ni1 N8 -79.0(8) .
C2 N1 Ni1 N5 -35(2) .
C1 N1 Ni1 N5 153.2(17) .
C2 N1 Ni1 N4 -92.8(6) .
C1 N1 Ni1 N4 95.5(8) .
C2 N1 Ni1 N7 171.7(6) .
C1 N1 Ni1 N7 -0.1(8) .
C13 N7 Ni1 N2 -49.0(18) .
C12 N7 Ni1 N2 135.3(15) .
C13 N7 Ni1 N8 0.1(6) .
C12 N7 Ni1 N8 -175.6(8) .
C13 N7 Ni1 N5 92.9(6) .
C12 N7 Ni1 N5 -82.8(8) .
C13 N7 Ni1 N4 172.9(6) .
C12 N7 Ni1 N4 -2.7(8) .
C13 N7 Ni1 N1 -90.4(6) .
C12 N7 Ni1 N1 93.9(8) .
C11 N6 Ni2 N15 43.4(5) 4_565
C10 N6 Ni2 N15 -137.8(6) 4_565
C11 N6 Ni2 N10 -52(3) .
C10 N6 Ni2 N10 127(3) .
C11 N6 Ni2 N9 -132.2(5) 3_655
C10 N6 Ni2 N9 46.6(6) 3_655
C23 N10 Ni2 N6 -32(4) .
C18 N10 Ni2 N6 142(3) .
C23 N10 Ni2 N15 -127.0(6) 4_565
C18 N10 Ni2 N15 46.6(7) 4_565
C23 N10 Ni2 N9 48.6(6) 3_655
C18 N10 Ni2 N9 -137.8(7) 3_655
C23 N11 Ni3 N14 -3.1(9) .
C20 N11 Ni3 N14 171.9(5) .
C23 N11 Ni3 N17 92.8(9) .
C20 N11 Ni3 N17 -92.2(5) .
C23 N11 Ni3 N16 142.1(17) .
C20 N11 Ni3 N16 -43(2) .
C23 N11 Ni3 N12 -177.4(10) .
C20 N11 Ni3 N12 -2.3(5) .
C23 N11 Ni3 N13 -82.0(9) .
C20 N11 Ni3 N13 93.0(5) .
C29 N14 Ni3 N11 92.3(9) .
C26 N14 Ni3 N11 -91.0(5) .
C29 N14 Ni3 N17 -2.8(9) .
C26 N14 Ni3 N17 174.0(5) .
C29 N14 Ni3 N16 -83.0(9) .
C26 N14 Ni3 N16 93.8(5) .
C29 N14 Ni3 N12 127.7(16) .
C26 N14 Ni3 N12 -55.6(17) .
C29 N14 Ni3 N13 -177.4(9) .
C26 N14 Ni3 N13 -0.6(5) .
C35 N17 Ni3 N11 -3.7(9) .
C32 N17 Ni3 N11 173.5(5) .
C35 N17 Ni3 N14 89.9(9) .
C32 N17 Ni3 N14 -92.9(5) .
C35 N17 Ni3 N16 -177.2(9) .
C32 N17 Ni3 N16 0.0(5) .
C35 N17 Ni3 N12 -82.7(9) .
C32 N17 Ni3 N12 94.5(5) .
C35 N17 Ni3 N13 134(2) .
C32 N17 Ni3 N13 -49(2) .
C31 N16 Ni3 N11 -51(2) .
C30 N16 Ni3 N11 131.6(17) .
C31 N16 Ni3 N14 94.3(6) .
C30 N16 Ni3 N14 -83.3(8) .
C31 N16 Ni3 N17 -0.7(6) .
C30 N16 Ni3 N17 -178.3(8) .
C31 N16 Ni3 N12 -90.7(6) .
C30 N16 Ni3 N12 91.7(8) .
C31 N16 Ni3 N13 173.5(6) .
C30 N16 Ni3 N13 -4.1(8) .
C21 N12 Ni3 N11 -1.4(7) .
C22 N12 Ni3 N11 -178.2(11) .
C21 N12 Ni3 N14 -37.5(19) .
C22 N12 Ni3 N14 145.7(15) .
C21 N12 Ni3 N17 93.3(7) .
C22 N12 Ni3 N17 -83.6(10) .
C21 N12 Ni3 N16 173.1(7) .
C22 N12 Ni3 N16 -3.7(10) .
C21 N12 Ni3 N13 -91.3(7) .
C22 N12 Ni3 N13 91.9(10) .
C25 N13 Ni3 N11 93.0(7) .
C24 N13 Ni3 N11 -85.3(11) .
C25 N13 Ni3 N14 0.0(7) .
C24 N13 Ni3 N14 -178.3(11) .
C25 N13 Ni3 N17 -45(3) .
C24 N13 Ni3 N17 137(2) .
C25 N13 Ni3 N16 -92.9(7) .
C24 N13 Ni3 N16 88.8(11) .
C25 N13 Ni3 N12 172.0(7) .
C24 N13 Ni3 N12 -6.3(11) .
C33 N18 Ni4 N18 135.5(8) 2_665
C35 N18 Ni4 N18 -39.7(5) 2_665
C33 N18 Ni4 N18 48.3(9) 3_655
C35 N18 Ni4 N18 -126.9(5) 3_655
C33 N18 Ni4 N18 -137.3(7) 4_565
C35 N18 Ni4 N18 47.5(7) 4_565
C5 N3 Ni5 N3 -128.1(5) 4_565
C4 N3 Ni5 N3 46.1(8) 4_565
C5 N3 Ni5 N3 45.6(7) 3_655
C4 N3 Ni5 N3 -140.2(6) 3_655
C5 N3 Ni5 N3 -41.2(5) 2_665
C4 N3 Ni5 N3 132.9(7) 2_665

loop_
_platon_squeeze_void_nr
_platon_squeeze_void_average_x
_platon_squeeze_void_average_y
_platon_squeeze_void_average_z
_platon_squeeze_void_volume
_platon_squeeze_void_count_electrons
_platon_squeeze_void_content
1 0.000 0.000 0.477 265 57 ' '
2 0.000 0.000 0.808 93 26 ' '
3 0.000 0.000 0.988 83 27 ' '
4 0.036 0.181 0.150 17 3 ' '
5 0.181 0.964 0.150 17 3 ' '
6 0.319 0.464 0.650 17 3 ' '
7 0.500 0.500 0.977 266 57 ' '
8 0.500 0.500 0.488 83 27 ' '
9 0.500 0.500 0.308 93 26 ' '
10 0.464 0.681 0.650 17 3 ' '
11 0.536 0.319 0.650 17 3 ' '
12 0.681 0.536 0.650 17 3 ' '
13 0.819 0.036 0.150 17 3 ' '
14 0.964 0.819 0.150 17 3 ' '
